data_4134567
loop_
_publ_author_name
'Jana, Manish'
'White, Corey J.'
'Pal, Nabhendu'
'Demeshko, Serhiy'
'Kupper, Claudia'
'Meyer, Franc'
'Lehnert, Nicolai'
'Majumdar, Amit'

_publ_section_title
;
 Functional Models for the Mono- and Di-nitrosyl Intermediates of FNORs:
 Semireduction versus Superreduction of NO.
;
_journal_name_full 'Journal of the American Chemical Society'
_journal_paper_doi 10.1021/jacs.9b13795
_journal_year 2020
_chemical_formula_moiety 'C52 H71 Fe2 N13 O5, C3 H7 N O, 3(B F4)'
_chemical_formula_sum 'C55 H78 B3 F12 Fe2 N14 O6'
_chemical_formula_weight 1403.44
_space_group_crystal_system triclinic
_space_group_IT_number 2
_space_group_name_Hall '-P 1'
_space_group_name_H-M_alt 'P -1'
_atom_sites_solution_hydrogens geom
_audit_creation_date 2016-03-16
_audit_creation_method
;
Olex2 1.2
(compiled 2014.08.28 svn.r2986 for OlexSys, GUI svn.r4874)
;
_cell_angle_alpha 85.673(5)
_cell_angle_beta 84.727(5)
_cell_angle_gamma 69.969(4)
_cell_formula_units_Z 2
_cell_length_a 11.489(4)
_cell_length_b 16.691(6)
_cell_length_c 17.688(6)
_cell_measurement_reflns_used 3188
_cell_measurement_temperature 150(2)
_cell_measurement_theta_max 21.41
_cell_measurement_theta_min 2.15
_cell_volume 3169.7(19)
_computing_cell_refinement 'SAINT v8.34A (Bruker, 2013)'
_computing_data_collection 'APEX2 v2014.7-1 (Bruker-Axs,2014)'
_computing_data_reduction 'SAINT v8.34A (Bruker, 2013)'
_computing_molecular_graphics 'Olex2 (Dolomanov et al., 2009)'
_computing_publication_material 'Olex2 (Dolomanov et al., 2009)'
_computing_structure_refinement 'ShelXL (Sheldrick, 2015)'
_computing_structure_solution 'ShelXD (Sheldrick, 2008)'
_diffrn_ambient_temperature 150(2)
_diffrn_measured_fraction_theta_full 0.999
_diffrn_measured_fraction_theta_max 0.989
_diffrn_measurement_device_type 'Bruker APEX-II CCD'
_diffrn_measurement_method 'phi and omega scan'
_diffrn_radiation_monochromator graphite
_diffrn_radiation_probe x-ray
_diffrn_radiation_type MoK\a
_diffrn_radiation_wavelength 0.71073
_diffrn_reflns_av_R_equivalents 0.0989
_diffrn_reflns_av_unetI/netI 0.1303
_diffrn_reflns_Laue_measured_fraction_full 0.999
_diffrn_reflns_Laue_measured_fraction_max 0.989
_diffrn_reflns_limit_h_max 13
_diffrn_reflns_limit_h_min -13
_diffrn_reflns_limit_k_max 20
_diffrn_reflns_limit_k_min -20
_diffrn_reflns_limit_l_max 21
_diffrn_reflns_limit_l_min -21
_diffrn_reflns_number 31956
_diffrn_reflns_point_group_measured_fraction_full 0.999
_diffrn_reflns_point_group_measured_fraction_max 0.989
_diffrn_reflns_theta_full 25.242
_diffrn_reflns_theta_max 25.568
_diffrn_reflns_theta_min 1.157
_diffrn_source_type 'fine-focus sealed tube'
_diffrn_standards_number 0
_exptl_absorpt_coefficient_mu 0.553
_exptl_absorpt_correction_T_max 0.7453
_exptl_absorpt_correction_T_min 0.5911
_exptl_absorpt_correction_type multi-scan
_exptl_absorpt_process_details
;
SADABS-2014/3 (Bruker,2014) was used for absorption correction.
wR2(int) was 0.1574 before and 0.0615 after correction.
The Ratio of minimum to maximum transmission is 0.7931.
The \l/2 correction factor is 0.00150.
;
_exptl_crystal_colour brown
_exptl_crystal_density_diffrn 1.470
_exptl_crystal_density_method 'not measured'
_exptl_crystal_description block
_exptl_crystal_F_000 1458
_exptl_crystal_size_max 0.22
_exptl_crystal_size_mid 0.18
_exptl_crystal_size_min 0.16
_refine_diff_density_max 1.020
_refine_diff_density_min -0.980
_refine_diff_density_rms 0.102
_refine_ls_extinction_coef 0.0037(6)
_refine_ls_extinction_expression Fc^*^=kFc[1+0.001xFc^2^\l^3^/sin(2\q)]^-1/4^
_refine_ls_extinction_method SHELXL
_refine_ls_goodness_of_fit_ref 1.024
_refine_ls_hydrogen_treatment constr
_refine_ls_matrix_type full
_refine_ls_number_parameters 791
_refine_ls_number_reflns 11764
_refine_ls_number_restraints 17
_refine_ls_restrained_S_all 1.024
_refine_ls_R_factor_all 0.1519
_refine_ls_R_factor_gt 0.0786
_refine_ls_shift/su_max 0.000
_refine_ls_shift/su_mean 0.000
_refine_ls_structure_factor_coef Fsqd
_refine_ls_weighting_details 'w=1/[\s^2^(Fo^2^)+(0.0936P)^2^+6.1955P] where P=(Fo^2^+2Fc^2^)/3'
_refine_ls_weighting_scheme calc
_refine_ls_wR_factor_gt 0.1833
_refine_ls_wR_factor_ref 0.2247
_reflns_Friedel_coverage 0.000
_reflns_number_gt 6537
_reflns_number_total 11764
_reflns_threshold_expression 'I > 2\s(I)'
_cod_data_source_file ja9b13795_si_002.cif
_cod_data_source_block mixedvalence
_cod_original_cell_volume 3169.8(18)
_cod_database_code 4134567
_shelxl_version_number 2014-3
_shelx_space_group_comment
;
The symmetry employed for this shelxl refinement is uniquely defined
by the following loop, which should always be used as a source of
symmetry information in preference to the above space-group names.
They are only intended as comments.
;
_shelx_estimated_absorpt_t_max 0.917
_shelx_estimated_absorpt_t_min 0.888
_olex2_refinement_description
;
1. Fixed Uiso
 At 1.2 times of:
  All C(H) groups, All C(H,H) groups
 At 1.5 times of:
  All C(H,H,H) groups, All O(H) groups
2. Restrained distances
 N14-O6B
 2.3 with sigma of 0.04
 N13B-C52B \\sim N13B-C51B \\sim N13A-C51A \\sim N13A-C52A
 with sigma of 0.02
 N13B-C50B \\sim N13A-C50A
 with sigma of 0.02
 O5-C50A \\sim O5-C50B
 with sigma of 0.02
 N14-C53A \\sim N14-C53B \\sim N14-C54B \\sim N14-C54A
 with sigma of 0.02
 N14-C55B \\sim N14-C55B
 with sigma of 0.02
 O6A-C55A \\sim O6B-C55B
 with sigma of 0.02
 N14-C55A \\sim N14-C55B
 with sigma of 0.02
3. Uiso/Uaniso restraints and constraints
Uanis(C49) = Uanis(C48)
Uanis(O5) = Uanis(C50A) = Uanis(C50B) = Uanis(C51A) = Uanis(C51B) = Uanis(N13A)
= Uanis(N13B) = Uanis(C52A) = Uanis(C52B)
Uanis(F6) = Uanis(F5)
Uanis(F8A) = Uanis(F8B)
Uanis(F11A) = Uanis(F11B) = Uanis(F12A) = Uanis(F12B) = Uanis(F10) = Uanis(F9)
Uanis(F2) = Uanis(F1A) = Uanis(F1B) = Uanis(F3A) = Uanis(F3B) = Uanis(F4)
Uanis(N14) = Uanis(C53A) = Uanis(C53B) = Uanis(C54B) = Uanis(C54A) =
Uanis(C55A) = Uanis(C55B) = Uanis(O6B) = Uanis(O6A)
4. Others
 Sof(C50B)=Sof(H50B)=Sof(C51B)=Sof(H51D)=Sof(H51E)=Sof(H51F)=Sof(C52B)=
 Sof(H52D)=Sof(H52E)=Sof(H52F)=Sof(N13B)=Sof(C53B)=Sof(H53D)=Sof(H53E)=
 Sof(H53F)=Sof(C54B)=Sof(H54D)=Sof(H54E)=Sof(H54F)=Sof(C55B)=Sof(H55B)=Sof(O6B)=
 1-FVAR(1)
 Sof(C50A)=Sof(H50A)=Sof(C51A)=Sof(H51A)=Sof(H51B)=Sof(H51C)=Sof(C52A)=
 Sof(H52A)=Sof(H52B)=Sof(H52C)=Sof(N13A)=Sof(C53A)=Sof(H53A)=Sof(H53B)=
 Sof(H53C)=Sof(C54A)=Sof(H54A)=Sof(H54B)=Sof(H54C)=Sof(C55A)=Sof(H55A)=Sof(O6A)=
 FVAR(1)
 Sof(F11B)=Sof(F12B)=Sof(F1B)=Sof(F3B)=Sof(F8B)=1-FVAR(2)
 Sof(F11A)=Sof(F12A)=Sof(F1A)=Sof(F3A)=Sof(F8A)=FVAR(2)
5.a Ternary CH refined with riding coordinates:
 C1(H1)
5.b Secondary CH2 refined with riding coordinates:
 C2(H2A,H2B), C3(H3A,H3B), C11(H11A,H11B), C13(H13A,H13B), C21(H21A,H21B),
 C23(H23A,H23B), C24(H24A,H24B), C32(H32A,H32B), C34(H34A,H34B), C42(H42A,H42B)
5.c Aromatic/amide H refined with riding coordinates:
 C6(H6), C7(H7), C8(H8), C9(H9), C16(H16), C17(H17), C18(H18), C19(H19),
 C27(H27), C28(H28), C29(H29), C30(H30), C37(H37), C38(H38), C39(H39), C40(H40),
  C44(H44), C47(H47), C50A(H50A), C50B(H50B), C55A(H55A), C55B(H55B)
5.d Tetrahedral OH refined with riding coordinates:
 O2(H2)
5.e Idealised Me refined as rotating group:
 C12(H12A,H12B,H12C), C22(H22A,H22B,H22C), C33(H33A,H33B,H33C), C43(H43A,H43B,
 H43C), C45(H45A,H45B,H45C), C46(H46A,H46B,H46C), C48(H48A,H48B,H48C), C49(H49A,
 H49B,H49C), C51A(H51A,H51B,H51C), C51B(H51D,H51E,H51F), C52A(H52A,H52B,H52C),
 C52B(H52D,H52E,H52F), C53A(H53A,H53B,H53C), C53B(H53D,H53E,H53F), C54A(H54A,
 H54B,H54C), C54B(H54D,H54E,H54F)
;
_olex2_submission_special_instructions 'No special instructions were received'

loop_
_space_group_symop_operation_xyz
'x, y, z'
'-x, -y, -z'

loop_
_atom_site_label
_atom_site_type_symbol
_atom_site_fract_x
_atom_site_fract_y
_atom_site_fract_z
_atom_site_U_iso_or_equiv
_atom_site_adp_type
_atom_site_occupancy
_atom_site_site_symmetry_order
_atom_site_calc_flag
_atom_site_refinement_flags_posn
_atom_site_refinement_flags_adp
_atom_site_refinement_flags_occupancy
_atom_site_disorder_assembly
_atom_site_disorder_group
C1 C -0.0234(5) 0.2085(4) 0.2992(4) 0.0306(15) Uani 1 1 d . . . . .
H1 H -0.0294 0.1855 0.2509 0.037 Uiso 1 1 calc R . . . .
C2 C -0.1436(5) 0.2819(4) 0.3183(4) 0.0292(14) Uani 1 1 d . . . . .
H2A H -0.2147 0.2652 0.3113 0.035 Uiso 1 1 calc R . . . .
H2B H -0.1476 0.2958 0.3710 0.035 Uiso 1 1 calc R . . . .
C3 C -0.1717(6) 0.3486(4) 0.1877(3) 0.0296(14) Uani 1 1 d . . . . .
H3A H -0.1755 0.2920 0.1832 0.035 Uiso 1 1 calc R . . . .
H3B H -0.2514 0.3901 0.1758 0.035 Uiso 1 1 calc R . . . .
C4 C -0.0734(5) 0.3613(4) 0.1332(3) 0.0264(14) Uani 1 1 d . . . . .
C5 C 0.1026(5) 0.3748(4) 0.0883(3) 0.0256(13) Uani 1 1 d . . . . .
C6 C 0.2182(6) 0.3845(4) 0.0766(4) 0.0319(15) Uani 1 1 d . . . . .
H6 H 0.2666 0.3805 0.1170 0.038 Uiso 1 1 calc R . . . .
C7 C 0.2592(6) 0.4004(4) 0.0033(4) 0.0385(17) Uani 1 1 d . . . . .
H7 H 0.3356 0.4083 -0.0058 0.046 Uiso 1 1 calc R . . . .
C8 C 0.1868(7) 0.4050(4) -0.0583(4) 0.0432(18) Uani 1 1 d . . . . .
H8 H 0.2183 0.4136 -0.1074 0.052 Uiso 1 1 calc R . . . .
C9 C 0.0707(6) 0.3969(4) -0.0477(4) 0.0372(16) Uani 1 1 d . . . . .
H9 H 0.0222 0.4014 -0.0882 0.045 Uiso 1 1 calc R . . . .
C10 C 0.0306(6) 0.3818(4) 0.0262(3) 0.0309(15) Uani 1 1 d . . . . .
C11 C -0.1896(6) 0.3821(4) 0.0140(4) 0.0367(16) Uani 1 1 d . . . . .
H11A H -0.1961 0.4254 -0.0267 0.044 Uiso 1 1 calc R . . . .
H11B H -0.2654 0.4001 0.0469 0.044 Uiso 1 1 calc R . . . .
C12 C -0.1755(7) 0.2987(5) -0.0189(4) 0.0461(19) Uani 1 1 d . . . . .
H12A H -0.2446 0.3058 -0.0486 0.069 Uiso 1 1 calc GR . . . .
H12B H -0.1731 0.2565 0.0215 0.069 Uiso 1 1 calc GR . . . .
H12C H -0.0998 0.2803 -0.0508 0.069 Uiso 1 1 calc GR . . . .
C13 C -0.2323(5) 0.4394(4) 0.2970(3) 0.0269(14) Uani 1 1 d . . . . .
H13A H -0.2445 0.4336 0.3518 0.032 Uiso 1 1 calc R . . . .
H13B H -0.3123 0.4540 0.2757 0.032 Uiso 1 1 calc R . . . .
C14 C -0.1766(5) 0.5080(4) 0.2752(3) 0.0235(13) Uani 1 1 d . . . . .
C15 C -0.0300(5) 0.5634(4) 0.2502(3) 0.0249(13) Uani 1 1 d . . . . .
C16 C 0.0801(6) 0.5797(4) 0.2350(3) 0.0313(15) Uani 1 1 d . . . . .
H16 H 0.1565 0.5358 0.2337 0.038 Uiso 1 1 calc R . . . .
C17 C 0.0718(6) 0.6646(4) 0.2217(4) 0.0343(15) Uani 1 1 d . . . . .
H17 H 0.1443 0.6776 0.2118 0.041 Uiso 1 1 calc R . . . .
C18 C -0.0417(6) 0.7304(4) 0.2227(4) 0.0374(16) Uani 1 1 d . . . . .
H18 H -0.0430 0.7863 0.2134 0.045 Uiso 1 1 calc R . . . .
C19 C -0.1527(6) 0.7155(4) 0.2372(4) 0.0331(15) Uani 1 1 d . . . . .
H19 H -0.2285 0.7598 0.2381 0.040 Uiso 1 1 calc R . . . .
C20 C -0.1455(5) 0.6307(4) 0.2506(3) 0.0241(13) Uani 1 1 d . . . . .
C21 C -0.3712(5) 0.6373(4) 0.2649(4) 0.0330(15) Uani 1 1 d . . . . .
H21A H -0.4120 0.5949 0.2665 0.040 Uiso 1 1 calc R . . . .
H21B H -0.3872 0.6700 0.2170 0.040 Uiso 1 1 calc R . . . .
C22 C -0.4275(6) 0.6953(5) 0.3276(4) 0.0480(19) Uani 1 1 d . . . . .
H22A H -0.5141 0.7241 0.3207 0.072 Uiso 1 1 calc GR . . . .
H22B H -0.3864 0.7367 0.3276 0.072 Uiso 1 1 calc GR . . . .
H22C H -0.4185 0.6629 0.3752 0.072 Uiso 1 1 calc GR . . . .
C23 C -0.0068(5) 0.1394(4) 0.3616(4) 0.0312(15) Uani 1 1 d . . . . .
H23A H -0.0136 0.1640 0.4104 0.037 Uiso 1 1 calc R . . . .
H23B H -0.0723 0.1150 0.3616 0.037 Uiso 1 1 calc R . . . .
C24 C 0.1138(5) 0.0037(4) 0.3024(4) 0.0290(14) Uani 1 1 d . . . . .
H24A H 0.0560 0.0276 0.2633 0.035 Uiso 1 1 calc R . . . .
H24B H 0.0884 -0.0393 0.3325 0.035 Uiso 1 1 calc R . . . .
C25 C 0.2425(5) -0.0352(4) 0.2671(3) 0.0258(13) Uani 1 1 d . . . . .
C26 C 0.4315(5) -0.0483(4) 0.2258(3) 0.0253(13) Uani 1 1 d . . . . .
C27 C 0.5454(6) -0.0384(4) 0.2060(4) 0.0318(15) Uani 1 1 d . . . . .
H27 H 0.5650 0.0060 0.2240 0.038 Uiso 1 1 calc R . . . .
C28 C 0.6288(6) -0.0966(4) 0.1584(4) 0.0356(16) Uani 1 1 d . . . . .
H28 H 0.7059 -0.0913 0.1443 0.043 Uiso 1 1 calc R . . . .
C29 C 0.5994(6) -0.1637(4) 0.1311(4) 0.0394(17) Uani 1 1 d . . . . .
H29 H 0.6578 -0.2020 0.0993 0.047 Uiso 1 1 calc R . . . .
C30 C 0.4862(6) -0.1743(4) 0.1501(4) 0.0354(16) Uani 1 1 d . . . . .
H30 H 0.4665 -0.2183 0.1315 0.043 Uiso 1 1 calc R . . . .
C31 C 0.4032(6) -0.1159(4) 0.1984(4) 0.0316(15) Uani 1 1 d . . . . .
C32 C 0.2098(6) -0.1581(4) 0.2081(4) 0.0365(16) Uani 1 1 d . . . . .
H32A H 0.1405 -0.1511 0.2457 0.044 Uiso 1 1 calc R . . . .
H32B H 0.2611 -0.2180 0.2094 0.044 Uiso 1 1 calc R . . . .
C33 C 0.1613(7) -0.1322(5) 0.1302(4) 0.0456(18) Uani 1 1 d . . . . .
H33A H 0.2296 -0.1371 0.0932 0.068 Uiso 1 1 calc GR . . . .
H33B H 0.1058 -0.0742 0.1299 0.068 Uiso 1 1 calc GR . . . .
H33C H 0.1177 -0.1688 0.1181 0.068 Uiso 1 1 calc GR . . . .
C34 C 0.1621(6) 0.0349(4) 0.4261(3) 0.0321(15) Uani 1 1 d . . . . .
H34A H 0.2038 -0.0262 0.4233 0.039 Uiso 1 1 calc R . . . .
H34B H 0.0932 0.0446 0.4644 0.039 Uiso 1 1 calc R . . . .
C35 C 0.2505(6) 0.0754(4) 0.4479(4) 0.0297(14) Uani 1 1 d . . . . .
C36 C 0.3840(6) 0.1417(4) 0.4392(4) 0.0336(15) Uani 1 1 d . . . . .
C37 C 0.4631(6) 0.1880(5) 0.4168(4) 0.0428(18) Uani 1 1 d . . . . .
H37 H 0.4625 0.2140 0.3684 0.051 Uiso 1 1 calc R . . . .
C38 C 0.5427(7) 0.1943(5) 0.4688(5) 0.053(2) Uani 1 1 d . . . . .
H38 H 0.5953 0.2256 0.4553 0.064 Uiso 1 1 calc R . . . .
C39 C 0.5448(7) 0.1543(5) 0.5413(5) 0.059(2) Uani 1 1 d . . . . .
H39 H 0.5998 0.1590 0.5747 0.071 Uiso 1 1 calc R . . . .
C40 C 0.4678(7) 0.1079(5) 0.5647(5) 0.050(2) Uani 1 1 d . . . . .
H40 H 0.4699 0.0815 0.6130 0.060 Uiso 1 1 calc R . . . .
C41 C 0.3869(6) 0.1024(4) 0.5127(4) 0.0373(17) Uani 1 1 d . . . . .
C42 C 0.2663(7) 0.0148(4) 0.5845(4) 0.050(2) Uani 1 1 d . . . . .
H42A H 0.3414 -0.0247 0.6049 0.061 Uiso 1 1 calc R . . . .
H42B H 0.2177 -0.0182 0.5700 0.061 Uiso 1 1 calc R . . . .
C43 C 0.1926(8) 0.0746(5) 0.6453(4) 0.054(2) Uani 1 1 d . . . . .
H43A H 0.1167 0.1123 0.6260 0.081 Uiso 1 1 calc GR . . . .
H43B H 0.2405 0.1074 0.6598 0.081 Uiso 1 1 calc GR . . . .
H43C H 0.1739 0.0419 0.6888 0.081 Uiso 1 1 calc GR . . . .
C44 C 0.0921(6) 0.3430(4) 0.4356(4) 0.0372(16) Uani 1 1 d . . . . .
H44 H 0.1674 0.3038 0.4182 0.045 Uiso 1 1 calc R . . . .
C45 C -0.0382(7) 0.4147(5) 0.5427(4) 0.0459(18) Uani 1 1 d . . . . .
H45A H -0.0941 0.4422 0.5040 0.069 Uiso 1 1 calc GR . . . .
H45B H -0.0217 0.4570 0.5695 0.069 Uiso 1 1 calc GR . . . .
H45C H -0.0753 0.3819 0.5776 0.069 Uiso 1 1 calc GR . . . .
C46 C 0.1728(8) 0.3166(5) 0.5591(4) 0.057(2) Uani 1 1 d . . . . .
H46A H 0.2418 0.2769 0.5316 0.085 Uiso 1 1 calc GR . . . .
H46B H 0.1410 0.2864 0.5995 0.085 Uiso 1 1 calc GR . . . .
H46C H 0.1997 0.3582 0.5799 0.085 Uiso 1 1 calc GR . . . .
C47 C 0.1441(7) 0.1262(4) 0.1140(4) 0.0419(18) Uani 1 1 d . . . . .
H47 H 0.0594 0.1555 0.1221 0.050 Uiso 1 1 calc R . . . .
C48 C 0.0945(7) 0.0848(6) -0.0040(4) 0.0654(18) Uani 1 1 d . . . . .
H48A H 0.0110 0.1115 0.0169 0.098 Uiso 1 1 calc GR . . . .
H48B H 0.1060 0.0272 -0.0158 0.098 Uiso 1 1 calc GR . . . .
H48C H 0.1092 0.1161 -0.0495 0.098 Uiso 1 1 calc GR . . . .
C49 C 0.3124(7) 0.0353(6) 0.0350(5) 0.0654(18) Uani 1 1 d . . . . .
H49A H 0.3524 0.0712 0.0067 0.098 Uiso 1 1 calc GR . . . .
H49B H 0.3196 -0.0125 0.0057 0.098 Uiso 1 1 calc GR . . . .
H49C H 0.3514 0.0151 0.0818 0.098 Uiso 1 1 calc GR . . . .
C50A C 0.427(2) 0.1981(16) 0.1764(9) 0.0405(9) Uani 0.450(10) 1 d . . P A 1
H50A H 0.4196 0.1669 0.1369 0.049 Uiso 0.450(10) 1 calc R . P A 1
C50B C 0.420(2) 0.1854(13) 0.1708(7) 0.0405(9) Uani 0.550(10) 1 d . . P A 2
H50B H 0.3996 0.1497 0.1403 0.049 Uiso 0.550(10) 1 calc R . P A 2
C51A C 0.5032(15) 0.3050(10) 0.2218(11) 0.0405(9) Uani 0.450(10) 1 d . . P A 1
H51A H 0.4268 0.3277 0.2524 0.061 Uiso 0.450(10) 1 calc GR . P A 1
H51B H 0.5283 0.3511 0.1990 0.061 Uiso 0.450(10) 1 calc GR . P A 1
H51C H 0.5664 0.2690 0.2532 0.061 Uiso 0.450(10) 1 calc GR . P A 1
C51B C 0.5117(12) 0.2937(9) 0.1838(9) 0.0405(9) Uani 0.550(10) 1 d . . P A 2
H51D H 0.4472 0.3124 0.2236 0.061 Uiso 0.550(10) 1 calc GR . P A 2
H51E H 0.5157 0.3421 0.1520 0.061 Uiso 0.550(10) 1 calc GR . P A 2
H51F H 0.5899 0.2663 0.2056 0.061 Uiso 0.550(10) 1 calc GR . P A 2
C52A C 0.5373(14) 0.2616(11) 0.0833(9) 0.0405(9) Uani 0.450(10) 1 d . . P A 1
H52A H 0.6242 0.2286 0.0801 0.061 Uiso 0.450(10) 1 calc GR . P A 1
H52B H 0.5265 0.3203 0.0696 0.061 Uiso 0.450(10) 1 calc GR . P A 1
H52C H 0.4955 0.2404 0.0492 0.061 Uiso 0.450(10) 1 calc GR . P A 1
C52B C 0.5358(12) 0.2250(9) 0.0586(7) 0.0405(9) Uani 0.550(10) 1 d . . P A 2
H52D H 0.6249 0.2037 0.0573 0.061 Uiso 0.550(10) 1 calc GR . P A 2
H52E H 0.5087 0.2800 0.0323 0.061 Uiso 0.550(10) 1 calc GR . P A 2
H52F H 0.5074 0.1862 0.0343 0.061 Uiso 0.550(10) 1 calc GR . P A 2
N1 N -0.1462(4) 0.3584(3) 0.2669(3) 0.0254(11) Uani 1 1 d . . . . .
N2 N 0.0357(4) 0.3600(3) 0.1552(3) 0.0255(11) Uani 1 1 d . . . . .
N3 N -0.0825(4) 0.3741(3) 0.0579(3) 0.0288(12) Uani 1 1 d . . . . .
N4 N -0.0540(4) 0.4880(3) 0.2657(3) 0.0243(11) Uani 1 1 d . . . . .
N5 N -0.2365(4) 0.5928(3) 0.2669(3) 0.0257(11) Uani 1 1 d . . . . .
N6 N 0.1147(4) 0.0715(3) 0.3512(3) 0.0273(12) Uani 1 1 d . . . . .
N7 N 0.3291(4) 0.0014(3) 0.2685(3) 0.0274(12) Uani 1 1 d . . . . .
N8 N 0.2829(5) -0.1067(3) 0.2272(3) 0.0292(12) Uani 1 1 d . . . . .
N9 N 0.2974(5) 0.1236(3) 0.4000(3) 0.0315(12) Uani 1 1 d . . . . .
N10 N 0.2999(5) 0.0619(3) 0.5165(3) 0.0373(14) Uani 1 1 d . . . . .
N11 N 0.0760(5) 0.3590(3) 0.5080(3) 0.0341(13) Uani 1 1 d . . . . .
N12 N 0.1817(5) 0.0839(4) 0.0515(3) 0.0437(15) Uani 1 1 d . . . . .
N13A N 0.4847(13) 0.2547(9) 0.1615(7) 0.0405(9) Uani 0.450(10) 1 d . . P A 1
N13B N 0.4846(11) 0.2328(8) 0.1377(6) 0.0405(9) Uani 0.550(10) 1 d . . P A 2
O1 O 0.0806(3) 0.2369(2) 0.2930(2) 0.0267(9) Uani 1 1 d . . . . .
O2 O 0.2104(3) 0.3654(2) 0.2708(2) 0.0212(9) Uani 1 1 d . . . . .
H2 H 0.2623 0.3174 0.2683 0.032 Uiso 1 1 calc R . . . .
O3 O 0.0126(4) 0.3773(3) 0.3886(2) 0.0336(10) Uani 1 1 d . . . . .
O4 O 0.2114(4) 0.1302(3) 0.1623(3) 0.0448(12) Uani 1 1 d . . . . .
O5 O 0.3833(4) 0.1851(3) 0.2414(3) 0.0405(9) Uani 1 1 d . . . . .
Fe1 Fe 0.05215(7) 0.35826(5) 0.27220(5) 0.0229(2) Uani 1 1 d . . . . .
Fe2 Fe 0.24505(8) 0.13661(5) 0.28635(5) 0.0260(2) Uani 1 1 d . . . . .
C53A C 0.597(2) 0.5892(10) 0.5852(14) 0.0793(16) Uani 0.450(10) 1 d . . P A 1
H53A H 0.5079 0.6131 0.5891 0.119 Uiso 0.450(10) 1 calc GR . P A 1
H53B H 0.6292 0.6144 0.5414 0.119 Uiso 0.450(10) 1 calc GR . P A 1
H53C H 0.6285 0.6007 0.6301 0.119 Uiso 0.450(10) 1 calc GR . P A 1
C53B C 0.6502(19) 0.5701(10) 0.6105(10) 0.0793(16) Uani 0.550(10) 1 d . . P A 2
H53D H 0.6403 0.6155 0.5722 0.119 Uiso 0.550(10) 1 calc GR . P A 2
H53E H 0.7315 0.5538 0.6288 0.119 Uiso 0.550(10) 1 calc GR . P A 2
H53F H 0.5887 0.5893 0.6518 0.119 Uiso 0.550(10) 1 calc GR . P A 2
C54A C 0.632(2) 0.4174(12) 0.6148(14) 0.0793(16) Uani 0.450(10) 1 d . . P A 1
H54A H 0.7063 0.3912 0.6414 0.119 Uiso 0.450(10) 1 calc GR . P A 1
H54B H 0.6284 0.3800 0.5772 0.119 Uiso 0.450(10) 1 calc GR . P A 1
H54C H 0.5608 0.4281 0.6502 0.119 Uiso 0.450(10) 1 calc GR . P A 1
C54B C 0.6328(18) 0.4480(12) 0.6495(9) 0.0793(16) Uani 0.550(10) 1 d . . P A 2
H54D H 0.6433 0.4790 0.6904 0.119 Uiso 0.550(10) 1 calc GR . P A 2
H54E H 0.6990 0.3941 0.6471 0.119 Uiso 0.550(10) 1 calc GR . P A 2
H54F H 0.5547 0.4386 0.6580 0.119 Uiso 0.550(10) 1 calc GR . P A 2
C55A C 0.657(4) 0.4834(16) 0.5037(9) 0.0793(16) Uani 0.450(10) 1 d . . P A 1
H55A H 0.6471 0.4348 0.4874 0.095 Uiso 0.450(10) 1 calc R . P A 1
C55B C 0.653(3) 0.4634(13) 0.5108(8) 0.0793(16) Uani 0.550(10) 1 d . . P A 2
H55B H 0.6662 0.4058 0.5062 0.095 Uiso 0.550(10) 1 calc R . P A 2
N14 N 0.6349(7) 0.4972(5) 0.5780(5) 0.0793(16) Uani 1 1 d D . . . .
O6A O 0.6922(16) 0.5315(12) 0.4528(10) 0.0793(16) Uani 0.450(10) 1 d . . P A 1
O6B O 0.6524(13) 0.5155(10) 0.4506(8) 0.0793(16) Uani 0.550(10) 1 d D . P A 2
B3 B 0.1460(9) 0.7932(6) 0.4377(6) 0.051(2) Uani 1 1 d . . . . .
F9 F 0.2041(5) 0.7414(3) 0.4966(3) 0.0858(10) Uani 1 1 d . . . . .
F10 F 0.2329(5) 0.7998(3) 0.3827(3) 0.0858(10) Uani 1 1 d . . . . .
F11A F 0.0661(11) 0.8778(8) 0.4491(7) 0.0858(10) Uani 0.576(5) 1 d . . P B 1
F11B F 0.1084(15) 0.8718(11) 0.4653(9) 0.0858(10) Uani 0.424(5) 1 d . . P B 2
F12A F 0.0822(10) 0.7587(6) 0.3910(5) 0.0858(10) Uani 0.576(5) 1 d . . P B 1
F12B F 0.0385(13) 0.7737(8) 0.4549(7) 0.0858(10) Uani 0.424(5) 1 d . . P B 2
B1 B 0.5492(8) 0.4413(6) 0.8595(6) 0.047(2) Uani 1 1 d . . . . .
F1A F 0.5385(8) 0.4139(6) 0.9399(7) 0.0864(10) Uani 0.576(5) 1 d . . P B 1
F1B F 0.5340(12) 0.3724(9) 0.9025(9) 0.0864(10) Uani 0.424(5) 1 d . . P B 2
F2 F 0.6289(5) 0.4812(3) 0.8700(3) 0.0864(10) Uani 1 1 d . . . . .
F3A F 0.5980(10) 0.3653(7) 0.8267(7) 0.0864(10) Uani 0.576(5) 1 d . . P B 1
F3B F 0.6099(13) 0.3927(10) 0.7959(9) 0.0864(10) Uani 0.424(5) 1 d . . P B 2
F4 F 0.4354(5) 0.4916(3) 0.8423(3) 0.0864(10) Uani 1 1 d . . . . .
B2 B 0.8072(8) 0.0909(6) 0.1716(5) 0.041(2) Uani 1 1 d . . . . .
F5 F 0.7244(5) 0.0716(3) 0.1355(3) 0.0842(12) Uani 1 1 d . . . . .
F6 F 0.8330(5) 0.1598(3) 0.1370(3) 0.0842(12) Uani 1 1 d . . . . .
F7 F 0.9135(5) 0.0218(3) 0.1779(3) 0.0836(17) Uani 1 1 d . . . . .
F8A F 0.7756(19) 0.1212(15) 0.2476(14) 0.080(4) Uani 0.576(5) 1 d . . P B 1
F8B F 0.732(3) 0.107(2) 0.238(2) 0.080(4) Uani 0.424(5) 1 d . . P B 2

loop_
_atom_site_aniso_label
_atom_site_aniso_U_11
_atom_site_aniso_U_22
_atom_site_aniso_U_33
_atom_site_aniso_U_23
_atom_site_aniso_U_13
_atom_site_aniso_U_12
C1 0.029(3) 0.031(4) 0.033(4) 0.007(3) -0.004(3) -0.014(3)
C2 0.024(3) 0.030(3) 0.034(4) 0.007(3) 0.000(3) -0.013(3)
C3 0.032(3) 0.032(3) 0.027(4) 0.000(3) -0.001(3) -0.014(3)
C4 0.023(3) 0.022(3) 0.033(4) 0.000(3) -0.004(3) -0.006(3)
C5 0.029(3) 0.022(3) 0.025(3) 0.000(3) -0.001(3) -0.007(3)
C6 0.034(4) 0.028(3) 0.030(4) 0.003(3) -0.003(3) -0.007(3)
C7 0.036(4) 0.035(4) 0.041(4) 0.002(3) 0.008(3) -0.011(3)
C8 0.057(5) 0.041(4) 0.027(4) 0.001(3) 0.009(3) -0.013(4)
C9 0.049(4) 0.044(4) 0.020(3) 0.001(3) -0.006(3) -0.017(3)
C10 0.039(4) 0.024(3) 0.028(4) 0.000(3) 0.000(3) -0.009(3)
C11 0.046(4) 0.040(4) 0.033(4) 0.005(3) -0.017(3) -0.023(3)
C12 0.051(5) 0.049(5) 0.046(5) 0.000(4) -0.016(4) -0.025(4)
C13 0.026(3) 0.026(3) 0.027(3) 0.003(3) 0.003(3) -0.008(3)
C14 0.027(3) 0.027(3) 0.018(3) 0.002(2) -0.002(2) -0.010(3)
C15 0.028(3) 0.023(3) 0.025(3) -0.001(3) -0.005(3) -0.010(3)
C16 0.032(4) 0.031(4) 0.031(4) 0.001(3) -0.004(3) -0.012(3)
C17 0.038(4) 0.037(4) 0.036(4) 0.002(3) -0.005(3) -0.024(3)
C18 0.044(4) 0.026(3) 0.045(4) 0.006(3) -0.007(3) -0.016(3)
C19 0.040(4) 0.021(3) 0.036(4) 0.002(3) -0.005(3) -0.009(3)
C20 0.028(3) 0.026(3) 0.021(3) 0.001(3) -0.001(3) -0.013(3)
C21 0.023(3) 0.032(4) 0.043(4) 0.000(3) -0.004(3) -0.007(3)
C22 0.036(4) 0.041(4) 0.059(5) -0.014(4) 0.001(4) 0.000(3)
C23 0.024(3) 0.028(3) 0.040(4) 0.001(3) 0.006(3) -0.008(3)
C24 0.026(3) 0.030(3) 0.036(4) 0.001(3) -0.003(3) -0.015(3)
C25 0.031(3) 0.021(3) 0.025(3) 0.005(3) -0.006(3) -0.009(3)
C26 0.029(3) 0.024(3) 0.023(3) 0.004(3) -0.004(3) -0.010(3)
C27 0.032(4) 0.025(3) 0.037(4) 0.006(3) -0.007(3) -0.008(3)
C28 0.033(4) 0.033(4) 0.035(4) 0.003(3) 0.002(3) -0.007(3)
C29 0.039(4) 0.032(4) 0.036(4) 0.003(3) 0.000(3) 0.001(3)
C30 0.045(4) 0.028(4) 0.030(4) 0.003(3) -0.010(3) -0.007(3)
C31 0.037(4) 0.029(3) 0.028(4) 0.004(3) -0.008(3) -0.010(3)
C32 0.042(4) 0.028(3) 0.046(4) -0.004(3) -0.006(3) -0.018(3)
C33 0.049(4) 0.051(5) 0.044(5) -0.007(4) -0.019(4) -0.021(4)
C34 0.045(4) 0.031(3) 0.022(3) 0.010(3) -0.003(3) -0.016(3)
C35 0.030(3) 0.029(3) 0.028(4) -0.001(3) -0.005(3) -0.007(3)
C36 0.031(4) 0.032(4) 0.039(4) -0.013(3) -0.006(3) -0.009(3)
C37 0.036(4) 0.045(4) 0.048(5) -0.012(4) -0.004(3) -0.013(3)
C38 0.036(4) 0.055(5) 0.074(6) -0.025(5) -0.009(4) -0.016(4)
C39 0.036(4) 0.055(5) 0.082(7) -0.033(5) -0.022(4) 0.002(4)
C40 0.043(4) 0.048(5) 0.050(5) -0.013(4) -0.025(4) 0.004(4)
C41 0.032(4) 0.031(4) 0.042(4) -0.014(3) -0.007(3) 0.002(3)
C42 0.068(5) 0.029(4) 0.046(5) 0.006(3) -0.020(4) -0.003(4)
C43 0.068(5) 0.043(5) 0.043(5) 0.004(4) -0.003(4) -0.010(4)
C44 0.044(4) 0.030(4) 0.039(4) -0.005(3) -0.004(3) -0.013(3)
C45 0.054(5) 0.044(4) 0.032(4) -0.002(3) 0.005(3) -0.010(4)
C46 0.071(6) 0.053(5) 0.032(4) -0.004(4) -0.017(4) 0.001(4)
C47 0.040(4) 0.040(4) 0.037(4) 0.004(3) -0.008(3) -0.002(3)
C48 0.047(4) 0.093(5) 0.044(4) -0.005(3) -0.009(3) -0.006(3)
C49 0.047(4) 0.093(5) 0.044(4) -0.005(3) -0.009(3) -0.006(3)
C50A 0.0344(17) 0.040(2) 0.049(2) 0.0055(18) -0.0015(17) -0.0170(15)
C50B 0.0344(17) 0.040(2) 0.049(2) 0.0055(18) -0.0015(17) -0.0170(15)
C51A 0.0344(17) 0.040(2) 0.049(2) 0.0055(18) -0.0015(17) -0.0170(15)
C51B 0.0344(17) 0.040(2) 0.049(2) 0.0055(18) -0.0015(17) -0.0170(15)
C52A 0.0344(17) 0.040(2) 0.049(2) 0.0055(18) -0.0015(17) -0.0170(15)
C52B 0.0344(17) 0.040(2) 0.049(2) 0.0055(18) -0.0015(17) -0.0170(15)
N1 0.031(3) 0.021(3) 0.024(3) 0.001(2) 0.000(2) -0.009(2)
N2 0.025(3) 0.021(3) 0.028(3) 0.001(2) 0.003(2) -0.006(2)
N3 0.028(3) 0.037(3) 0.021(3) 0.002(2) -0.005(2) -0.011(2)
N4 0.024(3) 0.027(3) 0.022(3) -0.002(2) 0.000(2) -0.010(2)
N5 0.025(3) 0.023(3) 0.029(3) 0.000(2) -0.005(2) -0.007(2)
N6 0.025(3) 0.023(3) 0.034(3) 0.002(2) -0.004(2) -0.009(2)
N7 0.030(3) 0.029(3) 0.025(3) 0.002(2) -0.004(2) -0.012(2)
N8 0.033(3) 0.029(3) 0.029(3) -0.005(2) -0.008(2) -0.012(2)
N9 0.029(3) 0.029(3) 0.038(3) -0.009(2) -0.003(2) -0.009(2)
N10 0.045(3) 0.029(3) 0.031(3) -0.002(2) -0.008(3) -0.002(3)
N11 0.044(3) 0.030(3) 0.025(3) -0.001(2) -0.005(3) -0.009(3)
N12 0.036(3) 0.057(4) 0.029(3) -0.003(3) -0.006(3) -0.004(3)
N13A 0.0344(17) 0.040(2) 0.049(2) 0.0055(18) -0.0015(17) -0.0170(15)
N13B 0.0344(17) 0.040(2) 0.049(2) 0.0055(18) -0.0015(17) -0.0170(15)
O1 0.022(2) 0.027(2) 0.032(2) 0.0033(18) 0.0000(18) -0.0108(18)
O2 0.021(2) 0.019(2) 0.024(2) -0.0005(16) 0.0004(16) -0.0071(16)
O3 0.032(2) 0.036(3) 0.032(3) 0.002(2) -0.006(2) -0.010(2)
O4 0.050(3) 0.050(3) 0.031(3) 0.005(2) -0.008(2) -0.014(2)
O5 0.0344(17) 0.040(2) 0.049(2) 0.0055(18) -0.0015(17) -0.0170(15)
Fe1 0.0218(5) 0.0245(5) 0.0234(5) 0.0023(4) -0.0021(3) -0.0097(4)
Fe2 0.0233(5) 0.0234(5) 0.0316(5) 0.0012(4) -0.0020(4) -0.0086(4)
C53A 0.074(3) 0.087(4) 0.069(3) 0.008(3) 0.001(3) -0.021(3)
C53B 0.074(3) 0.087(4) 0.069(3) 0.008(3) 0.001(3) -0.021(3)
C54A 0.074(3) 0.087(4) 0.069(3) 0.008(3) 0.001(3) -0.021(3)
C54B 0.074(3) 0.087(4) 0.069(3) 0.008(3) 0.001(3) -0.021(3)
C55A 0.074(3) 0.087(4) 0.069(3) 0.008(3) 0.001(3) -0.021(3)
C55B 0.074(3) 0.087(4) 0.069(3) 0.008(3) 0.001(3) -0.021(3)
N14 0.074(3) 0.087(4) 0.069(3) 0.008(3) 0.001(3) -0.021(3)
O6A 0.074(3) 0.087(4) 0.069(3) 0.008(3) 0.001(3) -0.021(3)
O6B 0.074(3) 0.087(4) 0.069(3) 0.008(3) 0.001(3) -0.021(3)
B3 0.053(6) 0.038(5) 0.068(7) 0.003(5) 0.000(5) -0.024(4)
F9 0.109(3) 0.072(2) 0.064(2) 0.0098(16) 0.0034(18) -0.020(2)
F10 0.109(3) 0.072(2) 0.064(2) 0.0098(16) 0.0034(18) -0.020(2)
F11A 0.109(3) 0.072(2) 0.064(2) 0.0098(16) 0.0034(18) -0.020(2)
F11B 0.109(3) 0.072(2) 0.064(2) 0.0098(16) 0.0034(18) -0.020(2)
F12A 0.109(3) 0.072(2) 0.064(2) 0.0098(16) 0.0034(18) -0.020(2)
F12B 0.109(3) 0.072(2) 0.064(2) 0.0098(16) 0.0034(18) -0.020(2)
B1 0.047(5) 0.048(5) 0.055(6) -0.003(4) -0.016(4) -0.024(4)
F1A 0.0664(19) 0.074(2) 0.118(3) -0.012(2) -0.0337(19) -0.0140(17)
F1B 0.0664(19) 0.074(2) 0.118(3) -0.012(2) -0.0337(19) -0.0140(17)
F2 0.0664(19) 0.074(2) 0.118(3) -0.012(2) -0.0337(19) -0.0140(17)
F3A 0.0664(19) 0.074(2) 0.118(3) -0.012(2) -0.0337(19) -0.0140(17)
F3B 0.0664(19) 0.074(2) 0.118(3) -0.012(2) -0.0337(19) -0.0140(17)
F4 0.0664(19) 0.074(2) 0.118(3) -0.012(2) -0.0337(19) -0.0140(17)
B2 0.040(5) 0.051(5) 0.038(5) 0.007(4) -0.008(4) -0.024(4)
F5 0.070(2) 0.065(2) 0.131(4) 0.004(2) -0.025(2) -0.036(2)
F6 0.070(2) 0.065(2) 0.131(4) 0.004(2) -0.025(2) -0.036(2)
F7 0.064(3) 0.076(4) 0.085(4) -0.014(3) -0.028(3) 0.018(3)
F8A 0.096(14) 0.072(9) 0.067(7) -0.014(5) 0.011(9) -0.023(7)
F8B 0.096(14) 0.072(9) 0.067(7) -0.014(5) 0.011(9) -0.023(7)

loop_
_atom_type_symbol
_atom_type_description
_atom_type_scat_dispersion_real
_atom_type_scat_dispersion_imag
_atom_type_scat_source
C C 0.0033 0.0016 'International Tables Vol C Tables 4.2.6.8 and 6.1.1.4'
H H 0.0000 0.0000 'International Tables Vol C Tables 4.2.6.8 and 6.1.1.4'
N N 0.0061 0.0033 'International Tables Vol C Tables 4.2.6.8 and 6.1.1.4'
O O 0.0106 0.0060 'International Tables Vol C Tables 4.2.6.8 and 6.1.1.4'
B B 0.0013 0.0007 'International Tables Vol C Tables 4.2.6.8 and 6.1.1.4'
F F 0.0171 0.0103 'International Tables Vol C Tables 4.2.6.8 and 6.1.1.4'
Fe Fe 0.3463 0.8444 'International Tables Vol C Tables 4.2.6.8 and 6.1.1.4'

loop_
_geom_angle_atom_site_label_1
_geom_angle_atom_site_label_2
_geom_angle_atom_site_label_3
_geom_angle
_geom_angle_site_symmetry_1
_geom_angle_site_symmetry_3
_geom_angle_publ_flag
C2 C1 H1 109.3 . . ?
C23 C1 H1 109.3 . . ?
C23 C1 C2 108.6(5) . . ?
O1 C1 H1 109.3 . . ?
O1 C1 C2 110.9(5) . . ?
O1 C1 C23 109.4(5) . . ?
C1 C2 H2A 109.9 . . ?
C1 C2 H2B 109.9 . . ?
H2A C2 H2B 108.3 . . ?
N1 C2 C1 108.8(5) . . ?
N1 C2 H2A 109.9 . . ?
N1 C2 H2B 109.9 . . ?
H3A C3 H3B 108.1 . . ?
C4 C3 H3A 109.6 . . ?
C4 C3 H3B 109.6 . . ?
C4 C3 N1 110.5(5) . . ?
N1 C3 H3A 109.6 . . ?
N1 C3 H3B 109.6 . . ?
N2 C4 C3 122.3(5) . . ?
N2 C4 N3 113.3(5) . . ?
N3 C4 C3 124.4(5) . . ?
C6 C5 C10 120.0(6) . . ?
C6 C5 N2 131.2(6) . . ?
N2 C5 C10 108.8(5) . . ?
C5 C6 H6 121.0 . . ?
C7 C6 C5 118.0(6) . . ?
C7 C6 H6 121.0 . . ?
C6 C7 H7 119.5 . . ?
C6 C7 C8 121.0(6) . . ?
C8 C7 H7 119.5 . . ?
C7 C8 H8 119.1 . . ?
C9 C8 C7 121.9(6) . . ?
C9 C8 H8 119.1 . . ?
C8 C9 H9 121.9 . . ?
C10 C9 C8 116.3(6) . . ?
C10 C9 H9 121.9 . . ?
C5 C10 N3 105.6(5) . . ?
C9 C10 C5 122.8(6) . . ?
C9 C10 N3 131.5(6) . . ?
H11A C11 H11B 108.1 . . ?
C12 C11 H11A 109.5 . . ?
C12 C11 H11B 109.5 . . ?
N3 C11 H11A 109.5 . . ?
N3 C11 H11B 109.5 . . ?
N3 C11 C12 110.9(5) . . ?
C11 C12 H12A 109.5 . . ?
C11 C12 H12B 109.5 . . ?
C11 C12 H12C 109.5 . . ?
H12A C12 H12B 109.5 . . ?
H12A C12 H12C 109.5 . . ?
H12B C12 H12C 109.5 . . ?
H13A C13 H13B 108.4 . . ?
C14 C13 H13A 110.1 . . ?
C14 C13 H13B 110.1 . . ?
N1 C13 H13A 110.1 . . ?
N1 C13 H13B 110.1 . . ?
N1 C13 C14 108.1(5) . . ?
N4 C14 C13 120.0(5) . . ?
N4 C14 N5 112.2(5) . . ?
N5 C14 C13 127.6(5) . . ?
C16 C15 C20 120.8(5) . . ?
N4 C15 C16 131.6(5) . . ?
N4 C15 C20 107.6(5) . . ?
C15 C16 H16 121.5 . . ?
C15 C16 C17 117.1(6) . . ?
C17 C16 H16 121.5 . . ?
C16 C17 H17 119.1 . . ?
C18 C17 C16 121.9(6) . . ?
C18 C17 H17 119.1 . . ?
C17 C18 H18 119.0 . . ?
C19 C18 C17 122.0(6) . . ?
C19 C18 H18 119.0 . . ?
C18 C19 H19 121.7 . . ?
C18 C19 C20 116.7(6) . . ?
C20 C19 H19 121.7 . . ?
C19 C20 C15 121.6(5) . . ?
C19 C20 N5 132.1(6) . . ?
N5 C20 C15 106.3(5) . . ?
H21A C21 H21B 107.6 . . ?
C22 C21 H21A 108.6 . . ?
C22 C21 H21B 108.6 . . ?
N5 C21 H21A 108.6 . . ?
N5 C21 H21B 108.6 . . ?
N5 C21 C22 114.6(5) . . ?
C21 C22 H22A 109.5 . . ?
C21 C22 H22B 109.5 . . ?
C21 C22 H22C 109.5 . . ?
H22A C22 H22B 109.5 . . ?
H22A C22 H22C 109.5 . . ?
H22B C22 H22C 109.5 . . ?
C1 C23 H23A 109.4 . . ?
C1 C23 H23B 109.4 . . ?
H23A C23 H23B 108.0 . . ?
N6 C23 C1 111.2(5) . . ?
N6 C23 H23A 109.4 . . ?
N6 C23 H23B 109.4 . . ?
H24A C24 H24B 108.5 . . ?
C25 C24 H24A 110.2 . . ?
C25 C24 H24B 110.2 . . ?
N6 C24 H24A 110.2 . . ?
N6 C24 H24B 110.2 . . ?
N6 C24 C25 107.5(5) . . ?
N7 C25 C24 122.2(5) . . ?
N7 C25 N8 112.5(5) . . ?
N8 C25 C24 125.2(5) . . ?
C27 C26 C31 120.6(6) . . ?
N7 C26 C27 130.6(6) . . ?
N7 C26 C31 108.7(5) . . ?
C26 C27 H27 121.2 . . ?
C28 C27 C26 117.7(6) . . ?
C28 C27 H27 121.2 . . ?
C27 C28 H28 119.3 . . ?
C27 C28 C29 121.3(6) . . ?
C29 C28 H28 119.3 . . ?
C28 C29 H29 119.2 . . ?
C30 C29 C28 121.7(6) . . ?
C30 C29 H29 119.2 . . ?
C29 C30 H30 121.6 . . ?
C29 C30 C31 116.7(6) . . ?
C31 C30 H30 121.6 . . ?
C30 C31 C26 122.0(6) . . ?
C30 C31 N8 131.8(6) . . ?
N8 C31 C26 106.2(5) . . ?
H32A C32 H32B 108.0 . . ?
C33 C32 H32A 109.4 . . ?
C33 C32 H32B 109.4 . . ?
N8 C32 H32A 109.4 . . ?
N8 C32 H32B 109.4 . . ?
N8 C32 C33 111.2(5) . . ?
C32 C33 H33A 109.5 . . ?
C32 C33 H33B 109.5 . . ?
C32 C33 H33C 109.5 . . ?
H33A C33 H33B 109.5 . . ?
H33A C33 H33C 109.5 . . ?
H33B C33 H33C 109.5 . . ?
H34A C34 H34B 108.2 . . ?
C35 C34 H34A 109.7 . . ?
C35 C34 H34B 109.7 . . ?
N6 C34 H34A 109.7 . . ?
N6 C34 H34B 109.7 . . ?
N6 C34 C35 109.9(5) . . ?
N9 C35 C34 123.4(5) . . ?
N9 C35 N10 112.3(6) . . ?
N10 C35 C34 124.1(6) . . ?
C37 C36 C41 120.0(6) . . ?
N9 C36 C37 131.2(6) . . ?
N9 C36 C41 108.8(6) . . ?
C36 C37 H37 120.9 . . ?
C38 C37 C36 118.3(7) . . ?
C38 C37 H37 120.9 . . ?
C37 C38 H38 119.6 . . ?
C37 C38 C39 120.8(8) . . ?
C39 C38 H38 119.6 . . ?
C38 C39 H39 119.0 . . ?
C40 C39 C38 122.0(7) . . ?
C40 C39 H39 119.0 . . ?
C39 C40 H40 121.5 . . ?
C39 C40 C41 117.1(8) . . ?
C41 C40 H40 121.5 . . ?
C40 C41 C36 121.8(7) . . ?
N10 C41 C36 105.7(6) . . ?
N10 C41 C40 132.5(7) . . ?
H42A C42 H42B 107.9 . . ?
C43 C42 H42A 109.3 . . ?
C43 C42 H42B 109.3 . . ?
N10 C42 H42A 109.3 . . ?
N10 C42 H42B 109.3 . . ?
N10 C42 C43 111.7(6) . . ?
C42 C43 H43A 109.5 . . ?
C42 C43 H43B 109.5 . . ?
C42 C43 H43C 109.5 . . ?
H43A C43 H43B 109.5 . . ?
H43A C43 H43C 109.5 . . ?
H43B C43 H43C 109.5 . . ?
N11 C44 H44 118.0 . . ?
O3 C44 H44 118.0 . . ?
O3 C44 N11 124.0(6) . . ?
H45A C45 H45B 109.5 . . ?
H45A C45 H45C 109.5 . . ?
H45B C45 H45C 109.5 . . ?
N11 C45 H45A 109.5 . . ?
N11 C45 H45B 109.5 . . ?
N11 C45 H45C 109.5 . . ?
H46A C46 H46B 109.5 . . ?
H46A C46 H46C 109.5 . . ?
H46B C46 H46C 109.5 . . ?
N11 C46 H46A 109.5 . . ?
N11 C46 H46B 109.5 . . ?
N11 C46 H46C 109.5 . . ?
N12 C47 H47 117.4 . . ?
O4 C47 H47 117.4 . . ?
O4 C47 N12 125.3(7) . . ?
H48A C48 H48B 109.5 . . ?
H48A C48 H48C 109.5 . . ?
H48B C48 H48C 109.5 . . ?
N12 C48 H48A 109.5 . . ?
N12 C48 H48B 109.5 . . ?
N12 C48 H48C 109.5 . . ?
H49A C49 H49B 109.5 . . ?
H49A C49 H49C 109.5 . . ?
H49B C49 H49C 109.5 . . ?
N12 C49 H49A 109.5 . . ?
N12 C49 H49B 109.5 . . ?
N12 C49 H49C 109.5 . . ?
N13A C50A H50A 118.8 . . ?
O5 C50A H50A 118.8 . . ?
O5 C50A N13A 122.4(15) . . ?
N13B C50B H50B 117.5 . . ?
O5 C50B H50B 117.5 . . ?
O5 C50B N13B 124.9(13) . . ?
H51A C51A H51B 109.5 . . ?
H51A C51A H51C 109.5 . . ?
H51B C51A H51C 109.5 . . ?
N13A C51A H51A 109.5 . . ?
N13A C51A H51B 109.5 . . ?
N13A C51A H51C 109.5 . . ?
H51D C51B H51E 109.5 . . ?
H51D C51B H51F 109.5 . . ?
H51E C51B H51F 109.5 . . ?
N13B C51B H51D 109.5 . . ?
N13B C51B H51E 109.5 . . ?
N13B C51B H51F 109.5 . . ?
H52A C52A H52B 109.5 . . ?
H52A C52A H52C 109.5 . . ?
H52B C52A H52C 109.5 . . ?
N13A C52A H52A 109.5 . . ?
N13A C52A H52B 109.5 . . ?
N13A C52A H52C 109.5 . . ?
H52D C52B H52E 109.5 . . ?
H52D C52B H52F 109.5 . . ?
H52E C52B H52F 109.5 . . ?
N13B C52B H52D 109.5 . . ?
N13B C52B H52E 109.5 . . ?
N13B C52B H52F 109.5 . . ?
C2 N1 Fe1 101.0(3) . . ?
C3 N1 C2 112.4(5) . . ?
C3 N1 Fe1 111.0(3) . . ?
C13 N1 C2 112.9(4) . . ?
C13 N1 C3 111.1(5) . . ?
C13 N1 Fe1 107.9(3) . . ?
C4 N2 C5 105.4(5) . . ?
C4 N2 Fe1 116.9(4) . . ?
C5 N2 Fe1 136.7(4) . . ?
C4 N3 C10 106.9(5) . . ?
C4 N3 C11 128.4(5) . . ?
C10 N3 C11 124.7(5) . . ?
C14 N4 C15 107.2(5) . . ?
C14 N4 Fe1 116.9(4) . . ?
C15 N4 Fe1 135.9(4) . . ?
C14 N5 C20 106.7(5) . . ?
C14 N5 C21 127.5(5) . . ?
C20 N5 C21 125.3(5) . . ?
C23 N6 C24 113.5(5) . . ?
C23 N6 C34 110.3(5) . . ?
C23 N6 Fe2 105.7(3) . . ?
C24 N6 C34 110.9(5) . . ?
C24 N6 Fe2 105.8(3) . . ?
C34 N6 Fe2 110.3(3) . . ?
C25 N7 C26 105.9(5) . . ?
C25 N7 Fe2 111.0(4) . . ?
C26 N7 Fe2 135.0(4) . . ?
C25 N8 C31 106.6(5) . . ?
C25 N8 C32 127.2(5) . . ?
C31 N8 C32 125.7(5) . . ?
C35 N9 C36 105.8(5) . . ?
C35 N9 Fe2 116.1(4) . . ?
C36 N9 Fe2 137.4(4) . . ?
C35 N10 C41 107.3(5) . . ?
C35 N10 C42 127.5(6) . . ?
C41 N10 C42 125.2(6) . . ?
C44 N11 C45 123.3(6) . . ?
C44 N11 C46 120.8(6) . . ?
C45 N11 C46 115.9(6) . . ?
C47 N12 C48 121.3(6) . . ?
C47 N12 C49 120.9(6) . . ?
C49 N12 C48 117.8(6) . . ?
C50A N13A C51A 121.8(13) . . ?
C50A N13A C52A 117.3(12) . . ?
C52A N13A C51A 120.8(13) . . ?
C50B N13B C51B 118.7(11) . . ?
C50B N13B C52B 123.4(10) . . ?
C52B N13B C51B 117.8(10) . . ?
C1 O1 Fe1 118.4(3) . . ?
C1 O1 Fe2 111.7(3) . . ?
Fe1 O1 Fe2 128.68(19) . . ?
Fe1 O2 H2 109.5 . . ?
C44 O3 Fe1 121.6(4) . . ?
C47 O4 Fe2 150.3(5) . . ?
C50A O5 Fe2 135.7(10) . . ?
C50B O5 Fe2 123.9(7) . . ?
N2 Fe1 N1 77.52(18) . . ?
N2 Fe1 O3 163.01(17) . . ?
N4 Fe1 N1 76.42(17) . . ?
N4 Fe1 N2 86.38(18) . . ?
N4 Fe1 O3 81.55(17) . . ?
O1 Fe1 N1 80.58(16) . . ?
O1 Fe1 N2 97.05(18) . . ?
O1 Fe1 N4 155.44(17) . . ?
O1 Fe1 O3 89.20(17) . . ?
O2 Fe1 N1 175.43(17) . . ?
O2 Fe1 N2 99.48(17) . . ?
O2 Fe1 N4 100.06(17) . . ?
O2 Fe1 O1 103.31(16) . . ?
O2 Fe1 O3 94.39(17) . . ?
O3 Fe1 N1 88.01(17) . . ?
N7 Fe2 N6 73.56(18) . . ?
N7 Fe2 O4 78.10(18) . . ?
N9 Fe2 N6 76.68(19) . . ?
N9 Fe2 N7 93.41(19) . . ?
N9 Fe2 O4 171.12(18) . . ?
O1 Fe2 N6 78.95(16) . . ?
O1 Fe2 N7 144.65(17) . . ?
O1 Fe2 N9 101.51(18) . . ?
O1 Fe2 O4 87.07(17) . . ?
O1 Fe2 O5 107.51(17) . . ?
O4 Fe2 N6 103.03(18) . . ?
O5 Fe2 N6 170.53(18) . . ?
O5 Fe2 N7 102.81(18) . . ?
O5 Fe2 N9 95.00(19) . . ?
O5 Fe2 O4 84.47(18) . . ?
H53A C53A H53B 109.5 . . ?
H53A C53A H53C 109.5 . . ?
H53B C53A H53C 109.5 . . ?
N14 C53A H53A 109.5 . . ?
N14 C53A H53B 109.5 . . ?
N14 C53A H53C 109.5 . . ?
H53D C53B H53E 109.5 . . ?
H53D C53B H53F 109.5 . . ?
H53E C53B H53F 109.5 . . ?
N14 C53B H53D 109.5 . . ?
N14 C53B H53E 109.5 . . ?
N14 C53B H53F 109.5 . . ?
H54A C54A H54B 109.5 . . ?
H54A C54A H54C 109.5 . . ?
H54B C54A H54C 109.5 . . ?
N14 C54A H54A 109.5 . . ?
N14 C54A H54B 109.5 . . ?
N14 C54A H54C 109.5 . . ?
H54D C54B H54E 109.5 . . ?
H54D C54B H54F 109.5 . . ?
H54E C54B H54F 109.5 . . ?
N14 C54B H54D 109.5 . . ?
N14 C54B H54E 109.5 . . ?
N14 C54B H54F 109.5 . . ?
N14 C55A H55A 117.1 . . ?
O6A C55A H55A 117.1 . . ?
O6A C55A N14 126(2) . . ?
N14 C55B H55B 121.7 . . ?
O6B C55B H55B 121.7 . . ?
O6B C55B N14 116.7(16) . . ?
C53B N14 C54B 96.4(14) . . ?
C54A N14 C53A 145.2(15) . . ?
C55A N14 C53A 106.8(16) . . ?
C55A N14 C54A 105.9(15) . . ?
C55B N14 C53B 137.6(13) . . ?
C55B N14 C54B 123.0(13) . . ?
F9 B3 F11A 121.4(9) . . ?
F9 B3 F12A 116.9(8) . . ?
F9 B3 F12B 92.4(8) . . ?
F10 B3 F9 109.0(7) . . ?
F10 B3 F11A 105.4(8) . . ?
F10 B3 F12A 95.6(8) . . ?
F10 B3 F12B 146.2(11) . . ?
F11A B3 F12A 105.0(9) . . ?
F11B B3 F9 103.4(10) . . ?
F11B B3 F10 100.6(10) . . ?
F11B B3 F12B 99.3(11) . . ?
F1B B1 F3B 94.4(10) . . ?
F2 B1 F1A 94.1(7) . . ?
F2 B1 F1B 126.6(9) . . ?
F2 B1 F3A 116.1(9) . . ?
F2 B1 F3B 100.9(9) . . ?
F2 B1 F4 115.9(8) . . ?
F3A B1 F1A 101.1(9) . . ?
F4 B1 F1A 106.4(8) . . ?
F4 B1 F1B 106.2(8) . . ?
F4 B1 F3A 117.9(8) . . ?
F4 B1 F3B 109.1(9) . . ?
F5 B2 F6 111.8(7) . . ?
F5 B2 F7 110.9(7) . . ?
F5 B2 F8A 119.8(9) . . ?
F5 B2 F8B 93.1(10) . . ?
F6 B2 F8A 98.4(10) . . ?
F6 B2 F8B 115.6(15) . . ?
F7 B2 F6 110.9(6) . . ?
F7 B2 F8A 104.2(11) . . ?
F7 B2 F8B 113.3(16) . . ?

loop_
_geom_bond_atom_site_label_1
_geom_bond_atom_site_label_2
_geom_bond_distance
_geom_bond_site_symmetry_2
_geom_bond_publ_flag
C1 H1 0.9800 . ?
C1 C2 1.530(8) . ?
C1 C23 1.511(8) . ?
C1 O1 1.421(7) . ?
C2 H2A 0.9700 . ?
C2 H2B 0.9700 . ?
C2 N1 1.504(7) . ?
C3 H3A 0.9700 . ?
C3 H3B 0.9700 . ?
C3 C4 1.477(8) . ?
C3 N1 1.490(8) . ?
C4 N2 1.339(7) . ?
C4 N3 1.342(7) . ?
C5 C6 1.388(8) . ?
C5 C10 1.409(8) . ?
C5 N2 1.403(7) . ?
C6 H6 0.9300 . ?
C6 C7 1.376(9) . ?
C7 H7 0.9300 . ?
C7 C8 1.412(10) . ?
C8 H8 0.9300 . ?
C8 C9 1.381(9) . ?
C9 H9 0.9300 . ?
C9 C10 1.381(8) . ?
C10 N3 1.411(8) . ?
C11 H11A 0.9700 . ?
C11 H11B 0.9700 . ?
C11 C12 1.502(9) . ?
C11 N3 1.476(7) . ?
C12 H12A 0.9600 . ?
C12 H12B 0.9600 . ?
C12 H12C 0.9600 . ?
C13 H13A 0.9700 . ?
C13 H13B 0.9700 . ?
C13 C14 1.504(8) . ?
C13 N1 1.478(7) . ?
C14 N4 1.329(7) . ?
C14 N5 1.348(7) . ?
C15 C16 1.382(8) . ?
C15 C20 1.415(8) . ?
C15 N4 1.380(7) . ?
C16 H16 0.9300 . ?
C16 C17 1.390(8) . ?
C17 H17 0.9300 . ?
C17 C18 1.388(9) . ?
C18 H18 0.9300 . ?
C18 C19 1.378(9) . ?
C19 H19 0.9300 . ?
C19 C20 1.392(8) . ?
C20 N5 1.396(7) . ?
C21 H21A 0.9700 . ?
C21 H21B 0.9700 . ?
C21 C22 1.479(9) . ?
C21 N5 1.472(7) . ?
C22 H22A 0.9600 . ?
C22 H22B 0.9600 . ?
C22 H22C 0.9600 . ?
C23 H23A 0.9700 . ?
C23 H23B 0.9700 . ?
C23 N6 1.472(7) . ?
C24 H24A 0.9700 . ?
C24 H24B 0.9700 . ?
C24 C25 1.493(8) . ?
C24 N6 1.478(8) . ?
C25 N7 1.338(7) . ?
C25 N8 1.352(8) . ?
C26 C27 1.385(8) . ?
C26 C31 1.406(8) . ?
C26 N7 1.381(7) . ?
C27 H27 0.9300 . ?
C27 C28 1.380(9) . ?
C28 H28 0.9300 . ?
C28 C29 1.405(9) . ?
C29 H29 0.9300 . ?
C29 C30 1.380(9) . ?
C30 H30 0.9300 . ?
C30 C31 1.388(9) . ?
C31 N8 1.389(8) . ?
C32 H32A 0.9700 . ?
C32 H32B 0.9700 . ?
C32 C33 1.510(9) . ?
C32 N8 1.465(7) . ?
C33 H33A 0.9600 . ?
C33 H33B 0.9600 . ?
C33 H33C 0.9600 . ?
C34 H34A 0.9700 . ?
C34 H34B 0.9700 . ?
C34 C35 1.489(8) . ?
C34 N6 1.487(7) . ?
C35 N9 1.328(8) . ?
C35 N10 1.358(8) . ?
C36 C37 1.396(9) . ?
C36 C41 1.410(9) . ?
C36 N9 1.389(8) . ?
C37 H37 0.9300 . ?
C37 C38 1.388(10) . ?
C38 H38 0.9300 . ?
C38 C39 1.398(12) . ?
C39 H39 0.9300 . ?
C39 C40 1.381(11) . ?
C40 H40 0.9300 . ?
C40 C41 1.395(9) . ?
C41 N10 1.381(9) . ?
C42 H42A 0.9700 . ?
C42 H42B 0.9700 . ?
C42 C43 1.511(10) . ?
C42 N10 1.481(9) . ?
C43 H43A 0.9600 . ?
C43 H43B 0.9600 . ?
C43 H43C 0.9600 . ?
C44 H44 0.9300 . ?
C44 N11 1.311(8) . ?
C44 O3 1.250(7) . ?
C45 H45A 0.9600 . ?
C45 H45B 0.9600 . ?
C45 H45C 0.9600 . ?
C45 N11 1.436(8) . ?
C46 H46A 0.9600 . ?
C46 H46B 0.9600 . ?
C46 H46C 0.9600 . ?
C46 N11 1.450(8) . ?
C47 H47 0.9300 . ?
C47 N12 1.314(9) . ?
C47 O4 1.224(8) . ?
C48 H48A 0.9600 . ?
C48 H48B 0.9600 . ?
C48 H48C 0.9600 . ?
C48 N12 1.462(9) . ?
C49 H49A 0.9600 . ?
C49 H49B 0.9600 . ?
C49 H49C 0.9600 . ?
C49 N12 1.455(9) . ?
C50A H50A 0.9300 . ?
C50A N13A 1.323(14) . ?
C50A O5 1.248(13) . ?
C50B H50B 0.9300 . ?
C50B N13B 1.334(12) . ?
C50B O5 1.280(12) . ?
C51A H51A 0.9600 . ?
C51A H51B 0.9600 . ?
C51A H51C 0.9600 . ?
C51A N13A 1.480(13) . ?
C51B H51D 0.9600 . ?
C51B H51E 0.9600 . ?
C51B H51F 0.9600 . ?
C51B N13B 1.478(12) . ?
C52A H52A 0.9600 . ?
C52A H52B 0.9600 . ?
C52A H52C 0.9600 . ?
C52A N13A 1.470(13) . ?
C52B H52D 0.9600 . ?
C52B H52E 0.9600 . ?
C52B H52F 0.9600 . ?
C52B N13B 1.465(12) . ?
N1 Fe1 2.288(5) . ?
N2 Fe1 2.092(5) . ?
N4 Fe1 2.091(5) . ?
N6 Fe2 2.312(5) . ?
N7 Fe2 2.164(5) . ?
N9 Fe2 2.125(5) . ?
O1 Fe1 1.950(4) . ?
O1 Fe2 2.051(4) . ?
O2 H2 0.8200 . ?
O2 Fe1 1.860(4) . ?
O3 Fe1 2.092(4) . ?
O4 Fe2 2.279(5) . ?
O5 Fe2 2.089(4) . ?
C53A H53A 0.9600 . ?
C53A H53B 0.9600 . ?
C53A H53C 0.9600 . ?
C53A N14 1.458(14) . ?
C53B H53D 0.9600 . ?
C53B H53E 0.9600 . ?
C53B H53F 0.9600 . ?
C53B N14 1.453(13) . ?
C54A H54A 0.9600 . ?
C54A H54B 0.9600 . ?
C54A H54C 0.9600 . ?
C54A N14 1.446(14) . ?
C54B H54D 0.9600 . ?
C54B H54E 0.9600 . ?
C54B H54F 0.9600 . ?
C54B N14 1.458(13) . ?
C55A H55A 0.9300 . ?
C55A N14 1.337(16) . ?
C55A O6A 1.288(17) . ?
C55B H55B 0.9300 . ?
C55B N14 1.323(15) . ?
C55B O6B 1.322(15) . ?
B3 F9 1.368(10) . ?
B3 F10 1.355(10) . ?
B3 F11A 1.414(15) . ?
B3 F11B 1.35(2) . ?
B3 F12A 1.422(13) . ?
B3 F12B 1.385(16) . ?
B1 F1A 1.469(14) . ?
B1 F1B 1.383(16) . ?
B1 F2 1.336(9) . ?
B1 F3A 1.351(14) . ?
B1 F3B 1.421(18) . ?
B1 F4 1.338(10) . ?
B2 F5 1.329(9) . ?
B2 F6 1.370(9) . ?
B2 F7 1.370(9) . ?
B2 F8A 1.44(2) . ?
B2 F8B 1.39(4) . ?

loop_
_geom_torsion_atom_site_label_1
_geom_torsion_atom_site_label_2
_geom_torsion_atom_site_label_3
_geom_torsion_atom_site_label_4
_geom_torsion
_geom_torsion_site_symmetry_1
_geom_torsion_site_symmetry_2
_geom_torsion_site_symmetry_3
_geom_torsion_site_symmetry_4
_geom_torsion_publ_flag
C1 C2 N1 C3 73.7(6) . . . . ?
C1 C2 N1 C13 -159.7(5) . . . . ?
C1 C2 N1 Fe1 -44.7(5) . . . . ?
C1 C23 N6 C24 -87.8(6) . . . . ?
C1 C23 N6 C34 147.1(5) . . . . ?
C1 C23 N6 Fe2 27.8(6) . . . . ?
C2 C1 C23 N6 -173.2(5) . . . . ?
C2 C1 O1 Fe1 -21.9(6) . . . . ?
C2 C1 O1 Fe2 169.8(4) . . . . ?
C3 C4 N2 C5 -179.7(5) . . . . ?
C3 C4 N2 Fe1 -9.3(7) . . . . ?
C3 C4 N3 C10 -179.0(6) . . . . ?
C3 C4 N3 C11 3.0(10) . . . . ?
C4 C3 N1 C2 -125.2(5) . . . . ?
C4 C3 N1 C13 107.2(5) . . . . ?
C4 C3 N1 Fe1 -12.9(6) . . . . ?
C5 C6 C7 C8 -1.2(10) . . . . ?
C5 C10 N3 C4 -1.4(6) . . . . ?
C5 C10 N3 C11 176.7(5) . . . . ?
C6 C5 C10 C9 1.2(9) . . . . ?
C6 C5 C10 N3 -176.4(5) . . . . ?
C6 C5 N2 C4 176.3(6) . . . . ?
C6 C5 N2 Fe1 8.9(10) . . . . ?
C6 C7 C8 C9 2.4(11) . . . . ?
C7 C8 C9 C10 -1.7(10) . . . . ?
C8 C9 C10 C5 0.0(10) . . . . ?
C8 C9 C10 N3 176.9(6) . . . . ?
C9 C10 N3 C4 -178.7(7) . . . . ?
C9 C10 N3 C11 -0.6(10) . . . . ?
C10 C5 C6 C7 -0.5(9) . . . . ?
C10 C5 N2 C4 -1.9(6) . . . . ?
C10 C5 N2 Fe1 -169.4(4) . . . . ?
C12 C11 N3 C4 -97.6(8) . . . . ?
C12 C11 N3 C10 84.8(7) . . . . ?
C13 C14 N4 C15 -176.8(5) . . . . ?
C13 C14 N4 Fe1 5.6(7) . . . . ?
C13 C14 N5 C20 176.7(6) . . . . ?
C13 C14 N5 C21 -10.9(10) . . . . ?
C14 C13 N1 C2 144.9(5) . . . . ?
C14 C13 N1 C3 -87.8(6) . . . . ?
C14 C13 N1 Fe1 34.1(5) . . . . ?
C15 C16 C17 C18 -0.7(10) . . . . ?
C15 C20 N5 C14 -0.3(6) . . . . ?
C15 C20 N5 C21 -172.9(5) . . . . ?
C16 C15 C20 C19 -1.3(9) . . . . ?
C16 C15 C20 N5 179.4(5) . . . . ?
C16 C15 N4 C14 -179.2(6) . . . . ?
C16 C15 N4 Fe1 -2.3(10) . . . . ?
C16 C17 C18 C19 0.2(10) . . . . ?
C17 C18 C19 C20 -0.3(10) . . . . ?
C18 C19 C20 C15 0.8(9) . . . . ?
C18 C19 C20 N5 179.8(6) . . . . ?
C19 C20 N5 C14 -179.4(6) . . . . ?
C19 C20 N5 C21 7.9(10) . . . . ?
C20 C15 C16 C17 1.2(9) . . . . ?
C20 C15 N4 C14 -0.2(6) . . . . ?
C20 C15 N4 Fe1 176.7(4) . . . . ?
C22 C21 N5 C14 117.0(7) . . . . ?
C22 C21 N5 C20 -71.9(8) . . . . ?
C23 C1 C2 N1 167.2(5) . . . . ?
C23 C1 O1 Fe1 -141.7(4) . . . . ?
C23 C1 O1 Fe2 50.0(6) . . . . ?
C24 C25 N7 C26 -175.3(5) . . . . ?
C24 C25 N7 Fe2 -21.7(7) . . . . ?
C24 C25 N8 C31 174.3(5) . . . . ?
C24 C25 N8 C32 2.4(9) . . . . ?
C25 C24 N6 C23 153.7(5) . . . . ?
C25 C24 N6 C34 -81.4(6) . . . . ?
C25 C24 N6 Fe2 38.2(5) . . . . ?
C26 C27 C28 C29 -0.1(9) . . . . ?
C26 C31 N8 C25 2.0(6) . . . . ?
C26 C31 N8 C32 174.1(5) . . . . ?
C27 C26 C31 C30 -0.9(9) . . . . ?
C27 C26 C31 N8 -178.9(5) . . . . ?
C27 C26 N7 C25 177.3(6) . . . . ?
C27 C26 N7 Fe2 33.2(10) . . . . ?
C27 C28 C29 C30 0.3(10) . . . . ?
C28 C29 C30 C31 -0.8(9) . . . . ?
C29 C30 C31 C26 1.0(9) . . . . ?
C29 C30 C31 N8 178.5(6) . . . . ?
C30 C31 N8 C25 -175.7(6) . . . . ?
C30 C31 N8 C32 -3.7(10) . . . . ?
C31 C26 C27 C28 0.3(9) . . . . ?
C31 C26 N7 C25 0.2(6) . . . . ?
C31 C26 N7 Fe2 -143.9(5) . . . . ?
C33 C32 N8 C25 94.8(7) . . . . ?
C33 C32 N8 C31 -75.6(8) . . . . ?
C34 C35 N9 C36 -174.2(6) . . . . ?
C34 C35 N9 Fe2 -2.5(8) . . . . ?
C34 C35 N10 C41 173.6(6) . . . . ?
C34 C35 N10 C42 -7.9(10) . . . . ?
C35 C34 N6 C23 -97.2(6) . . . . ?
C35 C34 N6 C24 136.2(5) . . . . ?
C35 C34 N6 Fe2 19.3(6) . . . . ?
C36 C37 C38 C39 0.9(11) . . . . ?
C36 C41 N10 C35 1.2(7) . . . . ?
C36 C41 N10 C42 -177.3(6) . . . . ?
C37 C36 C41 C40 -0.3(10) . . . . ?
C37 C36 C41 N10 -179.5(6) . . . . ?
C37 C36 N9 C35 178.5(7) . . . . ?
C37 C36 N9 Fe2 9.6(11) . . . . ?
C37 C38 C39 C40 -0.7(12) . . . . ?
C38 C39 C40 C41 0.0(11) . . . . ?
C39 C40 C41 C36 0.5(10) . . . . ?
C39 C40 C41 N10 179.4(7) . . . . ?
C40 C41 N10 C35 -177.8(7) . . . . ?
C40 C41 N10 C42 3.7(11) . . . . ?
C41 C36 C37 C38 -0.4(10) . . . . ?
C41 C36 N9 C35 -0.1(7) . . . . ?
C41 C36 N9 Fe2 -169.0(4) . . . . ?
C43 C42 N10 C35 -106.6(8) . . . . ?
C43 C42 N10 C41 71.6(8) . . . . ?
N1 C3 C4 N2 15.3(8) . . . . ?
N1 C3 C4 N3 -165.6(5) . . . . ?
N1 C13 C14 N4 -28.5(7) . . . . ?
N1 C13 C14 N5 155.2(5) . . . . ?
N2 C4 N3 C10 0.2(7) . . . . ?
N2 C4 N3 C11 -177.8(5) . . . . ?
N2 C5 C6 C7 -178.6(6) . . . . ?
N2 C5 C10 C9 179.6(6) . . . . ?
N2 C5 C10 N3 2.1(6) . . . . ?
N3 C4 N2 C5 1.1(7) . . . . ?
N3 C4 N2 Fe1 171.4(4) . . . . ?
N4 C14 N5 C20 0.1(7) . . . . ?
N4 C14 N5 C21 172.6(5) . . . . ?
N4 C15 C16 C17 -179.9(6) . . . . ?
N4 C15 C20 C19 179.6(5) . . . . ?
N4 C15 C20 N5 0.3(6) . . . . ?
N5 C14 N4 C15 0.0(7) . . . . ?
N5 C14 N4 Fe1 -177.5(4) . . . . ?
N6 C24 C25 N7 -13.5(8) . . . . ?
N6 C24 C25 N8 170.5(5) . . . . ?
N6 C34 C35 N9 -12.5(8) . . . . ?
N6 C34 C35 N10 173.1(6) . . . . ?
N7 C25 N8 C31 -2.0(7) . . . . ?
N7 C25 N8 C32 -173.9(5) . . . . ?
N7 C26 C27 C28 -176.5(6) . . . . ?
N7 C26 C31 C30 176.6(5) . . . . ?
N7 C26 C31 N8 -1.4(6) . . . . ?
N8 C25 N7 C26 1.1(6) . . . . ?
N8 C25 N7 Fe2 154.8(4) . . . . ?
N9 C35 N10 C41 -1.4(7) . . . . ?
N9 C35 N10 C42 177.1(6) . . . . ?
N9 C36 C37 C38 -178.8(7) . . . . ?
N9 C36 C41 C40 178.4(6) . . . . ?
N9 C36 C41 N10 -0.7(7) . . . . ?
N10 C35 N9 C36 0.9(7) . . . . ?
N10 C35 N9 Fe2 172.6(4) . . . . ?
N11 C44 O3 Fe1 173.4(5) . . . . ?
N12 C47 O4 Fe2 -144.4(7) . . . . ?
N13A C50A O5 C50B -178(13) . . . . ?
N13A C50A O5 Fe2 156.7(14) . . . . ?
N13B C50B O5 C50A 4(9) . . . . ?
N13B C50B O5 Fe2 163.2(14) . . . . ?
O1 C1 C2 N1 46.9(7) . . . . ?
O1 C1 C23 N6 -51.9(7) . . . . ?
O3 C44 N11 C45 3.5(10) . . . . ?
O3 C44 N11 C46 179.9(6) . . . . ?
O4 C47 N12 C48 -178.4(7) . . . . ?
O4 C47 N12 C49 1.0(11) . . . . ?
O5 C50A N13A C51A 2(4) . . . . ?
O5 C50A N13A C52A 177(2) . . . . ?
O5 C50B N13B C51B -4(3) . . . . ?
O5 C50B N13B C52B 173.4(17) . . . . ?
O6A C55A N14 C53A 27(4) . . . . ?
O6A C55A N14 C53B -1(5) . . . . ?
O6A C55A N14 C54A -165(3) . . . . ?
O6A C55A N14 C54B -156(2) . . . . ?
O6A C55A N14 C55B -172(14) . . . . ?
O6B C55B N14 C53A 9(3) . . . . ?
O6B C55B N14 C53B -24(4) . . . . ?
O6B C55B N14 C54A 174(2) . . . . ?
O6B C55B N14 C54B 179.7(17) . . . . ?
O6B C55B N14 C55A -13(8) . . . . ?
